data_7229689
loop_
_publ_author_name
'Lombard, Jean'
'Loots, Leigh'
'le Roex, Tanya'
'Haynes, Delia A.'

_publ_section_title
;
 Formation of multi-component crystals with a series of
 pyridinium-carboxyacrylate zwitterions
;
_journal_issue 1
_journal_name_full CrystEngComm
_journal_page_first 25
_journal_paper_doi 10.1039/C7CE01953J
_journal_volume 20
_journal_year 2018
_chemical_formula_moiety 'C10 H7 N2 O5, C3 H7 N6, H2 O'
_chemical_formula_sum 'C13 H16 N8 O6'
_chemical_formula_weight 380.34
_chemical_name_systematic
;
1,3,5-triazine-2,4,6-triamine (Z)-2-(4-carbamoylpyridin-1-ium-1-yl)
-1,1-dihydroxybut-2-en-1-ideoate dihydrate
;
_space_group_crystal_system triclinic
_space_group_IT_number 2
_space_group_name_Hall '-P 1'
_space_group_name_H-M_alt 'P -1'
_symmetry_space_group_name_Hall '-P 1'
_symmetry_space_group_name_H-M 'P -1'
_atom_sites_solution_hydrogens mixed
_atom_sites_solution_primary direct
_atom_sites_solution_secondary difmap
_audit_creation_method SHELXL-2016/6
_audit_update_record
;
2017-11-28 deposited with the CCDC.
2017-11-29 downloaded from the CCDC.
;
_cell_angle_alpha 94.473(2)
_cell_angle_beta 103.931(2)
_cell_angle_gamma 106.6570(10)
_cell_formula_units_Z 2
_cell_length_a 8.6886(3)
_cell_length_b 8.9638(3)
_cell_length_c 11.2137(4)
_cell_measurement_reflns_used 5896
_cell_measurement_temperature 100(2)
_cell_measurement_theta_max 28.80
_cell_measurement_theta_min 2.72
_cell_volume 801.88(5)
_computing_cell_refinement 'SAINT V8.37A (Bruker, 2016)'
_computing_data_collection 'APEX3 (Bruker, 2017)'
_computing_data_reduction 'SAINT V8.37A (Bruker, 2016)'
_computing_molecular_graphics 'X-seed (Barbour, 2001; Atwood & barbour, 2003)'
_computing_structure_refinement 'SHELXL-2016/6 (Sheldrick, 2016)'
_computing_structure_solution 'SHELXS-2013/1 (Sheldrick, 2016)'
_diffrn_ambient_temperature 100(2)
_diffrn_detector 'CCD area detector'
_diffrn_detector_type 'Bruker APEX II'
_diffrn_measured_fraction_theta_full 0.997
_diffrn_measured_fraction_theta_max 0.978
_diffrn_measurement_device 'three-circle diffractometer'
_diffrn_measurement_device_type 'Bruker APEX SMART CCD area-detector'
_diffrn_measurement_method '\w and \f scans'
_diffrn_radiation_monochromator 'multilayer mirror optics'
_diffrn_radiation_type MoK\a
_diffrn_radiation_wavelength 0.71073
_diffrn_reflns_av_R_equivalents 0.0271
_diffrn_reflns_av_unetI/netI 0.0362
_diffrn_reflns_Laue_measured_fraction_full 0.997
_diffrn_reflns_Laue_measured_fraction_max 0.978
_diffrn_reflns_limit_h_max 11
_diffrn_reflns_limit_h_min -11
_diffrn_reflns_limit_k_max 12
_diffrn_reflns_limit_k_min -12
_diffrn_reflns_limit_l_max 15
_diffrn_reflns_limit_l_min -14
_diffrn_reflns_number 10818
_diffrn_reflns_point_group_measured_fraction_full 0.997
_diffrn_reflns_point_group_measured_fraction_max 0.978
_diffrn_reflns_theta_full 25.242
_diffrn_reflns_theta_max 28.871
_diffrn_reflns_theta_min 2.402
_diffrn_source 'microfocus sealed tube'
_diffrn_source_type 'INCOATEC I\ms HB'
_diffrn_standards_number 0
_exptl_absorpt_coefficient_mu 0.128
_exptl_absorpt_correction_T_max 1.0000
_exptl_absorpt_correction_T_min 0.9382
_exptl_absorpt_correction_type multi-scan
_exptl_absorpt_process_details 'SADABS (Bruker, 2014/5'
_exptl_crystal_colour colourless
_exptl_crystal_density_diffrn 1.575
_exptl_crystal_density_method 'not measured'
_exptl_crystal_description plate
_exptl_crystal_F_000 396
_exptl_crystal_size_max 0.208
_exptl_crystal_size_mid 0.082
_exptl_crystal_size_min 0.081
_refine_diff_density_max 0.438
_refine_diff_density_min -0.262
_refine_diff_density_rms 0.057
_refine_ls_extinction_method none
_refine_ls_goodness_of_fit_ref 1.070
_refine_ls_hydrogen_treatment mixed
_refine_ls_matrix_type full
_refine_ls_number_parameters 256
_refine_ls_number_reflns 4114
_refine_ls_number_restraints 0
_refine_ls_restrained_S_all 1.070
_refine_ls_R_factor_all 0.0567
_refine_ls_R_factor_gt 0.0452
_refine_ls_shift/su_max 0.000
_refine_ls_shift/su_mean 0.000
_refine_ls_structure_factor_coef Fsqd
_refine_ls_weighting_details 'w=1/[\s^2^(Fo^2^)+(0.0359P)^2^+0.6200P] where P=(Fo^2^+2Fc^2^)/3'
_refine_ls_weighting_scheme calc
_refine_ls_wR_factor_gt 0.0996
_refine_ls_wR_factor_ref 0.1066
_reflns_Friedel_coverage 0.000
_reflns_number_gt 3483
_reflns_number_total 4114
_reflns_threshold_expression 'I > 2\s(I)'
_cod_data_source_file c7ce01953j2.cif
_cod_data_source_block 2Melamine
_cod_depositor_comments 'Adding full bibliography for 7229684--7229689.cif.'
_cod_database_code 7229689
_shelx_shelxl_version_number 2016/6
_shelx_space_group_comment
;
The symmetry employed for this shelxl refinement is uniquely defined
by the following loop, which should always be used as a source of
symmetry information in preference to the above space-group names.
They are only intended as comments.
;
_shelx_estimated_absorpt_t_min 0.974
_shelx_estimated_absorpt_t_max 0.990

loop_
_space_group_symop_operation_xyz
'x, y, z'
'-x, -y, -z'

loop_
_atom_site_label
_atom_site_type_symbol
_atom_site_fract_x
_atom_site_fract_y
_atom_site_fract_z
_atom_site_U_iso_or_equiv
_atom_site_adp_type
_atom_site_occupancy
_atom_site_site_symmetry_order
_atom_site_calc_flag
_atom_site_refinement_flags_posn
_atom_site_refinement_flags_adp
O1 O 0.51760(14) 0.82002(14) 0.59331(11) 0.0205(3) Uani 1 1 d . .
O2 O 0.76800(14) 0.83253(13) 0.71387(10) 0.0174(2) Uani 1 1 d . .
C3 C 0.63785(19) 0.87283(18) 0.68818(14) 0.0134(3) Uani 1 1 d . .
C4 C 0.6380(2) 1.00170(18) 0.78560(14) 0.0153(3) Uani 1 1 d . .
H4 H 0.743193 1.059836 0.841802 0.018 Uiso 1 1 calc R U
C5 C 0.50695(19) 1.04126(17) 0.80022(14) 0.0132(3) Uani 1 1 d . .
C6 C 0.51176(19) 1.16432(17) 0.90366(13) 0.0129(3) Uani 1 1 d . .
O7 O 0.65157(13) 1.24789(13) 0.97205(10) 0.0144(2) Uani 1 1 d . .
O8 O 0.37141(14) 1.16932(14) 0.91167(11) 0.0194(3) Uani 1 1 d . .
N9 N 0.34201(15) 0.95726(15) 0.71592(11) 0.0116(2) Uani 1 1 d . .
C10 C 0.30147(19) 0.99120(17) 0.59966(14) 0.0130(3) Uani 1 1 d . .
H10 H 0.375265 1.076418 0.575554 0.016 Uiso 1 1 calc R U
C11 C 0.15261(18) 0.90184(17) 0.51588(14) 0.0127(3) Uani 1 1 d . .
H11 H 0.122996 0.924912 0.433791 0.015 Uiso 1 1 calc R U
C12 C 0.04627(18) 0.77749(17) 0.55292(13) 0.0117(3) Uani 1 1 d . .
C13 C 0.08824(19) 0.74812(17) 0.67455(14) 0.0130(3) Uani 1 1 d . .
H13 H 0.014339 0.666322 0.701772 0.016 Uiso 1 1 calc R U
C14 C 0.23877(19) 0.83963(17) 0.75489(14) 0.0127(3) Uani 1 1 d . .
H14 H 0.270079 0.819988 0.837893 0.015 Uiso 1 1 calc R U
C15 C -0.10999(19) 0.67338(17) 0.45783(14) 0.0128(3) Uani 1 1 d . .
O16 O -0.09526(14) 0.61071(13) 0.36014(10) 0.0175(2) Uani 1 1 d . .
N17 N -0.25176(16) 0.65803(16) 0.48679(12) 0.0157(3) Uani 1 1 d . .
H17A H -0.347008 0.599097 0.434601 0.019 Uiso 1 1 calc R U
H17B H -0.250974 0.706744 0.558277 0.019 Uiso 1 1 calc R U
N18 N 0.31551(16) 0.37741(15) 0.07948(12) 0.0120(3) Uani 1 1 d . .
H18 H 0.327(2) 0.313(2) 0.0214(19) 0.020(5) Uiso 1 1 d . .
C19 C 0.16160(18) 0.38531(17) 0.08296(14) 0.0125(3) Uani 1 1 d . .
N20 N 0.14319(16) 0.47626(15) 0.17388(12) 0.0130(3) Uani 1 1 d . .
C21 C 0.28409(19) 0.55595(16) 0.26391(14) 0.0119(3) Uani 1 1 d . .
N22 N 0.44104(16) 0.55355(15) 0.26852(11) 0.0123(3) Uani 1 1 d . .
C23 C 0.45268(18) 0.46295(17) 0.17325(13) 0.0117(3) Uani 1 1 d . .
N24 N 0.59961(16) 0.45282(16) 0.16602(12) 0.0148(3) Uani 1 1 d . .
H24A H 0.691062 0.506365 0.224629 0.018 Uiso 1 1 calc R U
H24B H 0.605631 0.392559 0.102602 0.018 Uiso 1 1 calc R U
N25 N 0.02950(17) 0.29939(16) -0.00760(13) 0.0177(3) Uani 1 1 d . .
H25A H -0.070714 0.302661 -0.007436 0.021 Uiso 1 1 calc R U
H25B H 0.041883 0.238990 -0.067977 0.021 Uiso 1 1 calc R U
N26 N 0.26523(17) 0.64555(15) 0.35652(12) 0.0148(3) Uani 1 1 d . .
H26A H 0.165255 0.649940 0.356254 0.018 Uiso 1 1 calc R U
H26B H 0.352754 0.700301 0.417920 0.018 Uiso 1 1 calc R U
O27 O 0.96086(17) 0.90142(15) 0.21179(12) 0.0217(3) Uani 1 1 d . .
H27B H 0.857(3) 0.902(3) 0.188(2) 0.036(6) Uiso 1 1 d . .
H27A H 1.031(4) 0.998(3) 0.217(3) 0.056(8) Uiso 1 1 d . .

loop_
_atom_site_aniso_label
_atom_site_aniso_U_11
_atom_site_aniso_U_22
_atom_site_aniso_U_33
_atom_site_aniso_U_23
_atom_site_aniso_U_13
_atom_site_aniso_U_12
O1 0.0148(6) 0.0271(6) 0.0172(6) -0.0059(5) 0.0012(5) 0.0077(5)
O2 0.0154(6) 0.0203(6) 0.0166(6) -0.0019(4) 0.0031(4) 0.0080(4)
C3 0.0141(7) 0.0145(7) 0.0132(7) 0.0007(5) 0.0074(6) 0.0044(6)
C4 0.0133(7) 0.0156(7) 0.0148(7) -0.0018(6) 0.0032(6) 0.0031(6)
C5 0.0125(7) 0.0126(7) 0.0114(7) 0.0000(5) 0.0015(5) 0.0013(5)
C6 0.0169(7) 0.0123(7) 0.0102(7) 0.0006(5) 0.0052(6) 0.0048(6)
O7 0.0126(5) 0.0175(5) 0.0121(5) -0.0011(4) 0.0028(4) 0.0047(4)
O8 0.0139(6) 0.0224(6) 0.0186(6) -0.0070(5) 0.0047(4) 0.0033(5)
N9 0.0101(6) 0.0135(6) 0.0105(6) -0.0003(5) 0.0022(5) 0.0039(5)
C10 0.0130(7) 0.0140(7) 0.0131(7) 0.0029(5) 0.0050(6) 0.0045(6)
C11 0.0127(7) 0.0161(7) 0.0107(7) 0.0009(5) 0.0035(5) 0.0069(6)
C12 0.0101(7) 0.0126(7) 0.0132(7) -0.0031(5) 0.0039(5) 0.0058(5)
C13 0.0122(7) 0.0125(7) 0.0145(7) -0.0003(5) 0.0056(6) 0.0032(5)
C14 0.0132(7) 0.0137(7) 0.0123(7) 0.0023(5) 0.0050(6) 0.0045(6)
C15 0.0121(7) 0.0120(6) 0.0135(7) -0.0011(5) 0.0032(6) 0.0038(5)
O16 0.0134(5) 0.0211(6) 0.0155(5) -0.0066(4) 0.0042(4) 0.0037(4)
N17 0.0093(6) 0.0200(6) 0.0149(6) -0.0053(5) 0.0029(5) 0.0028(5)
N18 0.0122(6) 0.0131(6) 0.0104(6) -0.0024(5) 0.0037(5) 0.0040(5)
C19 0.0113(7) 0.0130(7) 0.0135(7) 0.0022(5) 0.0038(6) 0.0040(5)
N20 0.0116(6) 0.0130(6) 0.0140(6) -0.0001(5) 0.0044(5) 0.0032(5)
C21 0.0132(7) 0.0094(6) 0.0138(7) 0.0011(5) 0.0058(6) 0.0030(5)
N22 0.0114(6) 0.0135(6) 0.0117(6) -0.0016(5) 0.0044(5) 0.0033(5)
C23 0.0122(7) 0.0117(6) 0.0116(7) 0.0013(5) 0.0044(5) 0.0035(5)
N24 0.0109(6) 0.0186(6) 0.0129(6) -0.0055(5) 0.0031(5) 0.0039(5)
N25 0.0123(6) 0.0218(7) 0.0170(7) -0.0057(5) 0.0018(5) 0.0065(5)
N26 0.0117(6) 0.0164(6) 0.0159(6) -0.0036(5) 0.0058(5) 0.0039(5)
O27 0.0163(6) 0.0221(6) 0.0233(6) -0.0036(5) 0.0024(5) 0.0054(5)

loop_
_atom_type_symbol
_atom_type_description
_atom_type_scat_dispersion_real
_atom_type_scat_dispersion_imag
_atom_type_scat_source
C C 0.0033 0.0016 'International Tables Vol C Tables 4.2.6.8 and 6.1.1.4'
H H 0.0000 0.0000 'International Tables Vol C Tables 4.2.6.8 and 6.1.1.4'
N N 0.0061 0.0033 'International Tables Vol C Tables 4.2.6.8 and 6.1.1.4'
O O 0.0106 0.0060 'International Tables Vol C Tables 4.2.6.8 and 6.1.1.4'

loop_
_geom_angle_atom_site_label_1
_geom_angle_atom_site_label_2
_geom_angle_atom_site_label_3
_geom_angle
O1 C3 O2 126.34(14)
O1 C3 C4 120.10(13)
O2 C3 C4 113.55(13)
C5 C4 C3 126.98(14)
C5 C4 H4 116.5
C3 C4 H4 116.5
C4 C5 N9 119.11(13)
C4 C5 C6 125.05(14)
N9 C5 C6 115.77(13)
O7 C6 O8 126.78(14)
O7 C6 C5 117.98(13)
O8 C6 C5 115.24(13)
C10 N9 C14 121.97(13)
C10 N9 C5 119.61(12)
C14 N9 C5 118.26(12)
N9 C10 C11 119.80(14)
N9 C10 H10 120.1
C11 C10 H10 120.1
C10 C11 C12 119.24(13)
C10 C11 H11 120.4
C12 C11 H11 120.4
C13 C12 C11 119.88(14)
C13 C12 C15 121.39(13)
C11 C12 C15 118.69(13)
C14 C13 C12 118.88(14)
C14 C13 H13 120.6
C12 C13 H13 120.6
N9 C14 C13 120.16(13)
N9 C14 H14 119.9
C13 C14 H14 119.9
O16 C15 N17 125.88(14)
O16 C15 C12 118.10(13)
N17 C15 C12 116.02(13)
C15 N17 H17A 120.0
C15 N17 H17B 120.0
H17A N17 H17B 120.0
C23 N18 C19 119.14(12)
C23 N18 H18 119.4(13)
C19 N18 H18 121.3(13)
N25 C19 N20 120.08(14)
N25 C19 N18 118.35(13)
N20 C19 N18 121.56(13)
C19 N20 C21 115.90(13)
N26 C21 N20 115.91(13)
N26 C21 N22 117.71(13)
N20 C21 N22 126.37(13)
C23 N22 C21 115.15(12)
N24 C23 N22 120.87(13)
N24 C23 N18 117.27(13)
N22 C23 N18 121.85(13)
C23 N24 H24A 120.0
C23 N24 H24B 120.0
H24A N24 H24B 120.0
C19 N25 H25A 120.0
C19 N25 H25B 120.0
H25A N25 H25B 120.0
C21 N26 H26A 120.0
C21 N26 H26B 120.0
H26A N26 H26B 120.0
H27B O27 H27A 110(2)

loop_
_geom_bond_atom_site_label_1
_geom_bond_atom_site_label_2
_geom_bond_distance
O1 C3 1.2451(19)
O2 C3 1.2592(19)
C3 C4 1.526(2)
C4 C5 1.327(2)
C4 H4 0.9500
C5 N9 1.4602(19)
C5 C6 1.521(2)
C6 O7 1.2510(18)
C6 O8 1.2572(19)
N9 C10 1.3485(19)
N9 C14 1.3512(19)
C10 C11 1.379(2)
C10 H10 0.9500
C11 C12 1.391(2)
C11 H11 0.9500
C12 C13 1.391(2)
C12 C15 1.508(2)
C13 C14 1.377(2)
C13 H13 0.9500
C14 H14 0.9500
C15 O16 1.2428(18)
C15 N17 1.3206(19)
N17 H17A 0.8800
N17 H17B 0.8800
N18 C23 1.3642(19)
N18 C19 1.3689(19)
N18 H18 0.88(2)
C19 N25 1.3236(19)
C19 N20 1.3241(19)
N20 C21 1.3488(19)
C21 N26 1.3334(18)
C21 N22 1.3587(19)
N22 C23 1.3322(18)
C23 N24 1.3266(19)
N24 H24A 0.8800
N24 H24B 0.8800
N25 H25A 0.8800
N25 H25B 0.8800
N26 H26A 0.8800
N26 H26B 0.8800
O27 H27B 0.88(3)
O27 H27A 0.89(3)

loop_
_geom_hbond_atom_site_label_D
_geom_hbond_atom_site_label_H
_geom_hbond_atom_site_label_A
_geom_hbond_distance_DH
_geom_hbond_distance_HA
_geom_hbond_distance_DA
_geom_hbond_angle_DHA
_geom_hbond_site_symmetry_A
N17 H17B O2 0.88 1.95 2.8240(17) 174.2 1_455
N18 H18 O8 0.88(2) 1.90(2) 2.7692(17) 172.9(19) 1_544
N24 H24A O16 0.88 2.01 2.8913(17) 174.9 1_655
N24 H24B O7 0.88 2.07 2.9384(16) 171.3 1_544
N25 H25B O27 0.88 1.96 2.8330(18) 172.8 2_665
N26 H26B O1 0.88 2.12 2.9812(17) 165.0 .
O27 H27B O8 0.88(3) 1.92(3) 2.7464(17) 156(2) 2_676
O27 H27A O2 0.89(3) 1.90(3) 2.7305(18) 154(3) 2_776

loop_
_geom_torsion_atom_site_label_1
_geom_torsion_atom_site_label_2
_geom_torsion_atom_site_label_3
_geom_torsion_atom_site_label_4
_geom_torsion
O1 C3 C4 C5 18.6(2)
O2 C3 C4 C5 -162.71(16)
C3 C4 C5 N9 -0.6(2)
C3 C4 C5 C6 176.20(14)
C4 C5 C6 O7 8.7(2)
N9 C5 C6 O7 -174.44(13)
C4 C5 C6 O8 -170.56(15)
N9 C5 C6 O8 6.33(19)
C4 C5 N9 C10 -76.76(19)
C6 C5 N9 C10 106.15(15)
C4 C5 N9 C14 98.74(17)
C6 C5 N9 C14 -78.35(16)
C14 N9 C10 C11 -1.7(2)
C5 N9 C10 C11 173.64(13)
N9 C10 C11 C12 0.0(2)
C10 C11 C12 C13 2.2(2)
C10 C11 C12 C15 -175.57(13)
C11 C12 C13 C14 -2.7(2)
C15 C12 C13 C14 175.03(13)
C10 N9 C14 C13 1.2(2)
C5 N9 C14 C13 -174.19(13)
C12 C13 C14 N9 1.0(2)
C13 C12 C15 O16 -123.36(16)
C11 C12 C15 O16 54.35(19)
C13 C12 C15 N17 56.96(19)
C11 C12 C15 N17 -125.33(15)
C23 N18 C19 N25 -178.81(13)
C23 N18 C19 N20 1.3(2)
N25 C19 N20 C21 178.15(13)
N18 C19 N20 C21 -2.0(2)
C19 N20 C21 N26 -178.95(13)
C19 N20 C21 N22 1.2(2)
N26 C21 N22 C23 -179.57(13)
N20 C21 N22 C23 0.2(2)
C21 N22 C23 N24 178.87(13)
C21 N22 C23 N18 -1.0(2)
C19 N18 C23 N24 -179.59(13)
C19 N18 C23 N22 0.3(2)
